data_2241220
loop_
_publ_author_name
'Faizi, Md. Serajul Haque'
'Parashchenko, Yuliia'

_publ_section_title
;
 Crystal structure of
 2-amino-1,3-dibromo-6-oxo-5,6-dihydropyrido[1,2-<i>a</i>]quinoxalin-11-ium
 bromide monohydrate
;
_journal_coeditor_code ZS2343
_journal_issue 11
_journal_name_full 'Acta Crystallographica Section E'
_journal_page_first 1332
_journal_page_last 1335
_journal_paper_doi 10.1107/S2056989015018253
_journal_volume 71
_journal_year 2015
_chemical_formula_iupac 'C12 H8 Br2 N3 O +, Br -, H2 O'
_chemical_formula_moiety 'C12 H8 Br2 N3 O +, Br -, H2 O'
_chemical_formula_sum 'C12 H10 Br3 N3 O2'
_chemical_formula_weight 467.93
_chemical_name_systematic
;
2-Amino-1,3-dibromo-6-oxo-5,6-dihydropyrido[1,2-<i>a</i>]quinoxalin-11-ium
bromide monohydrate
;
_space_group_IT_number 2
_space_group_name_Hall '-P 1'
_symmetry_cell_setting triclinic
_symmetry_space_group_name_Hall '-P 1'
_symmetry_space_group_name_H-M 'P -1'
_atom_sites_solution_hydrogens geom
_atom_sites_solution_primary direct
_atom_sites_solution_secondary difmap
_audit_creation_method SHELXL-97
_cell_angle_alpha 88.490(7)
_cell_angle_beta 73.798(7)
_cell_angle_gamma 71.981(7)
_cell_formula_units_Z 2
_cell_length_a 7.5069(7)
_cell_length_b 9.7435(10)
_cell_length_c 10.7820(10)
_cell_measurement_reflns_used 1023
_cell_measurement_temperature 100(2)
_cell_measurement_theta_max 23.50
_cell_measurement_theta_min 1.50
_cell_volume 718.61(13)
_computing_cell_refinement
;
SAINT (Bruker, 2003)
;
_computing_data_collection
;
SMART (Bruker, 2003)
;
_computing_data_reduction
;
SAINT (Bruker, 2003)
;
_computing_molecular_graphics
;
DIAMOND (Brandenberg & Putz, 2006)
;
_computing_publication_material
;
DIAMOND (Brandenberg & Putz, 2006)
;
_computing_structure_refinement
;
SHELXL97 (Sheldrick, 2008)
;
_computing_structure_solution
;
SIR97 (Altomare <i>et al.</i>, 1999)
;
_diffrn_ambient_temperature 100(2)
_diffrn_measured_fraction_theta_full 0.993
_diffrn_measured_fraction_theta_max 0.993
_diffrn_measurement_device_type 'Bruker SMART APEX CCD'
_diffrn_measurement_method /w-scans
_diffrn_radiation_monochromator graphite
_diffrn_radiation_source 'fine-focus sealed tube'
_diffrn_radiation_type MoK\a
_diffrn_radiation_wavelength 0.71073
_diffrn_reflns_av_R_equivalents 0.1632
_diffrn_reflns_av_sigmaI/netI 0.1057
_diffrn_reflns_limit_h_max 8
_diffrn_reflns_limit_h_min -8
_diffrn_reflns_limit_k_max 10
_diffrn_reflns_limit_k_min -11
_diffrn_reflns_limit_l_max 12
_diffrn_reflns_limit_l_min -12
_diffrn_reflns_number 8077
_diffrn_reflns_theta_full 23.79
_diffrn_reflns_theta_max 23.79
_diffrn_reflns_theta_min 1.97
_diffrn_standards_number 0
_exptl_absorpt_coefficient_mu 8.424
_exptl_absorpt_correction_T_max 0.3647
_exptl_absorpt_correction_T_min 0.2587
_exptl_absorpt_correction_type multi-scan
_exptl_absorpt_process_details
;
(SADABS; Bruker, 2003)
;
_exptl_crystal_colour Yellow
_exptl_crystal_density_diffrn 2.163
_exptl_crystal_density_method 'not measured'
_exptl_crystal_description Block
_exptl_crystal_F_000 448
_exptl_crystal_size_max 0.20
_exptl_crystal_size_mid 0.15
_exptl_crystal_size_min 0.11
_refine_diff_density_max 1.178
_refine_diff_density_min -1.159
_refine_ls_extinction_method none
_refine_ls_goodness_of_fit_ref 0.998
_refine_ls_hydrogen_treatment constr
_refine_ls_matrix_type full
_refine_ls_number_parameters 181
_refine_ls_number_reflns 2187
_refine_ls_number_restraints 0
_refine_ls_restrained_S_all 0.998
_refine_ls_R_factor_all 0.0719
_refine_ls_R_factor_gt 0.0585
_refine_ls_shift/su_max 0.000
_refine_ls_shift/su_mean 0.000
_refine_ls_structure_factor_coef Fsqd
_refine_ls_weighting_details 'calc w=1/[\s^2^(Fo^2^)+(0.0902P)^2^] where P=(Fo^2^+2Fc^2^)/3'
_refine_ls_weighting_scheme calc
_refine_ls_wR_factor_gt 0.1482
_refine_ls_wR_factor_ref 0.1553
_reflns_number_gt 1681
_reflns_number_total 2187
_reflns_threshold_expression I>2\s(I)
_cod_data_source_file zs2343sup1.cif
_cod_data_source_block I
_cod_original_cell_volume 718.61(12)
_cod_database_code 2241220

loop_
_symmetry_equiv_pos_as_xyz
'x, y, z'
'-x, -y, -z'

loop_
_atom_site_type_symbol
_atom_site_label
_atom_site_fract_x
_atom_site_fract_y
_atom_site_fract_z
_atom_site_U_iso_or_equiv
_atom_site_adp_type
_atom_site_calc_flag
_atom_site_refinement_flags
_atom_site_occupancy
_atom_site_symmetry_multiplicity
Br Br3 0.26076(12) 0.03614(8) 0.73364(8) 0.0441(3) Uani d . 1 1
Br Br2 0.27561(13) 0.36785(8) 0.22264(8) 0.0446(3) Uani d . 1 1
Br Br1 0.30008(13) 0.45076(9) -0.29950(8) 0.0480(3) Uani d . 1 1
C C3 0.1893(12) 0.8452(10) 0.4590(8) 0.048(2) Uani d . 1 1
H H3 0.2041 0.8791 0.5342 0.058 Uiso calc R 1 1
C C1 0.1158(12) 0.6740(8) 0.3479(7) 0.0388(19) Uani d . 1 1
H H1 0.0617 0.5998 0.3495 0.047 Uiso calc R 1 1
N N1 0.1941(9) 0.7217(6) 0.2309(6) 0.0316(14) Uani d . 1 1
C C2 0.1146(14) 0.7316(9) 0.4612(8) 0.048(2) Uani d . 1 1
H H2 0.0644 0.6953 0.5393 0.057 Uiso calc R 1 1
C C4 0.2417(12) 0.9077(9) 0.3430(8) 0.046(2) Uani d . 1 1
H H4 0.2805 0.9898 0.3414 0.055 Uiso calc R 1 1
C C12 0.2134(10) 0.6506(7) 0.1102(7) 0.0306(17) Uani d . 1 1
N N2 0.2314(10) 0.8738(6) 0.0112(6) 0.0377(16) Uani d . 1 1
H H5 0.2190 0.9269 -0.0528 0.045 Uiso calc R 1 1
C C7 0.2241(11) 0.7334(7) 0.0019(7) 0.0327(18) Uani d . 1 1
C C11 0.2384(11) 0.5009(7) 0.0921(7) 0.0318(18) Uani d . 1 1
C C9 0.2558(11) 0.5314(8) -0.1296(8) 0.0362(19) Uani d . 1 1
C C10 0.2586(10) 0.4390(7) -0.0288(7) 0.0324(18) Uani d . 1 1
C C8 0.2379(11) 0.6744(7) -0.1175(8) 0.0349(18) Uani d . 1 1
H H6 0.2351 0.7313 -0.1879 0.042 Uiso calc R 1 1
C C5 0.2364(11) 0.8482(8) 0.2307(8) 0.0353(18) Uani d . 1 1
C C6 0.2565(12) 0.9308(8) 0.1142(8) 0.042(2) Uani d . 1 1
O O1 0.2841(12) 1.0476(6) 0.1172(7) 0.071(2) Uani d . 1 1
N N3 0.2950(11) 0.2940(7) -0.0508(7) 0.0457(18) Uani d . 1 1
H H3A 0.3064 0.2371 0.0109 0.055 Uiso calc R 1 1
H H3B 0.3066 0.2597 -0.1263 0.055 Uiso calc R 1 1
O O2 0.3545(11) 0.2190(7) 0.4635(6) 0.072(2) Uani d . 1 1
H H12 0.3415 0.2338 0.5459 0.108 Uiso d R 1 1
H H11 0.4550 0.1520 0.4120 0.108 Uiso d R 1 1

loop_
_atom_site_aniso_label
_atom_site_aniso_U_11
_atom_site_aniso_U_22
_atom_site_aniso_U_33
_atom_site_aniso_U_12
_atom_site_aniso_U_13
_atom_site_aniso_U_23
Br3 0.0499(5) 0.0360(5) 0.0489(5) -0.0143(4) -0.0173(4) 0.0057(4)
Br2 0.0516(6) 0.0273(5) 0.0573(6) -0.0140(4) -0.0184(4) 0.0127(4)
Br1 0.0565(6) 0.0389(5) 0.0510(6) -0.0130(4) -0.0206(4) -0.0041(4)
C3 0.044(5) 0.051(6) 0.051(5) -0.013(4) -0.017(4) -0.003(4)
C1 0.046(5) 0.029(4) 0.043(5) -0.014(4) -0.012(4) 0.004(4)
N1 0.033(3) 0.022(3) 0.045(4) -0.012(3) -0.016(3) 0.007(3)
C2 0.061(6) 0.042(5) 0.040(5) -0.016(5) -0.017(4) 0.012(4)
C4 0.052(5) 0.033(4) 0.060(6) -0.018(4) -0.021(4) -0.006(4)
C12 0.032(4) 0.022(4) 0.040(4) -0.011(3) -0.010(3) 0.000(3)
N2 0.052(4) 0.018(3) 0.044(4) -0.010(3) -0.016(3) 0.006(3)
C7 0.036(4) 0.016(4) 0.047(5) -0.007(3) -0.015(4) 0.006(3)
C11 0.033(4) 0.017(4) 0.051(5) -0.014(3) -0.014(3) 0.009(3)
C9 0.037(4) 0.030(4) 0.048(5) -0.013(4) -0.018(4) -0.004(4)
C10 0.029(4) 0.016(4) 0.053(5) -0.005(3) -0.017(4) 0.004(4)
C8 0.038(4) 0.020(4) 0.045(5) -0.008(3) -0.009(4) 0.002(3)
C5 0.036(4) 0.018(4) 0.049(5) -0.002(3) -0.014(4) -0.004(3)
C6 0.053(5) 0.017(4) 0.057(5) -0.013(4) -0.016(4) 0.002(4)
O1 0.115(6) 0.030(3) 0.086(5) -0.041(4) -0.038(4) 0.007(3)
N3 0.069(5) 0.022(3) 0.052(4) -0.019(3) -0.022(4) 0.003(3)
O2 0.077(5) 0.063(4) 0.064(4) -0.005(4) -0.020(4) 0.015(4)

loop_
_atom_type_symbol
_atom_type_description
_atom_type_scat_dispersion_real
_atom_type_scat_dispersion_imag
_atom_type_scat_source
C C 0.0033 0.0016 'International Tables Vol C Tables 4.2.6.8 and 6.1.1.4'
H H 0.0000 0.0000 'International Tables Vol C Tables 4.2.6.8 and 6.1.1.4'
N N 0.0061 0.0033 'International Tables Vol C Tables 4.2.6.8 and 6.1.1.4'
O O 0.0106 0.0060 'International Tables Vol C Tables 4.2.6.8 and 6.1.1.4'
Br Br -0.2901 2.4595 'International Tables Vol C Tables 4.2.6.8 and 6.1.1.4'

loop_
_geom_angle_atom_site_label_1
_geom_angle_atom_site_label_2
_geom_angle_atom_site_label_3
_geom_angle
C2 C3 C4 119.0(8)
C2 C3 H3 120.5
C4 C3 H3 120.5
C2 C1 N1 122.1(8)
C2 C1 H1 119.0
N1 C1 H1 119.0
C5 N1 C1 118.1(6)
C5 N1 C12 119.7(6)
C1 N1 C12 121.9(6)
C1 C2 C3 118.9(8)
C1 C2 H2 120.5
C3 C2 H2 120.5
C5 C4 C3 119.9(8)
C5 C4 H4 120.1
C3 C4 H4 120.1
C7 C12 C11 118.4(7)
C7 C12 N1 116.8(6)
C11 C12 N1 124.6(6)
C6 N2 C7 123.7(6)
C6 N2 H5 118.2
C7 N2 H5 118.2
C8 C7 C12 120.5(7)
C8 C7 N2 119.1(7)
C12 C7 N2 120.3(7)
C10 C11 C12 121.3(7)
C10 C11 Br2 115.3(5)
C12 C11 Br2 123.0(6)
C8 C9 C10 124.3(7)
C8 C9 Br1 117.2(6)
C10 C9 Br1 118.3(5)
N3 C10 C11 122.5(7)
N3 C10 C9 121.0(7)
C11 C10 C9 116.3(6)
C9 C8 C7 118.8(7)
C9 C8 H6 120.6
C7 C8 H6 120.6
N1 C5 C4 120.2(7)
N1 C5 C6 120.8(7)
C4 C5 C6 118.7(7)
O1 C6 N2 123.8(8)
O1 C6 C5 120.2(8)
N2 C6 C5 115.9(7)
C10 N3 H3A 120.0
C10 N3 H3B 120.0
H3A N3 H3B 120.0
H12 O2 H11 123.0

loop_
_geom_bond_atom_site_label_1
_geom_bond_atom_site_label_2
_geom_bond_distance
Br2 C11 1.907(7)
Br1 C9 1.912(8)
C3 C2 1.384(12)
C3 C4 1.387(12)
C3 H3 0.9300
C1 C2 1.355(11)
C1 N1 1.370(10)
C1 H1 0.9300
N1 C5 1.364(9)
N1 C12 1.440(9)
C2 H2 0.9300
C4 C5 1.373(11)
C4 H4 0.9300
C12 C7 1.399(10)
C12 C11 1.423(9)
N2 C6 1.338(10)
N2 C7 1.393(9)
N2 H5 0.8600
C7 C8 1.388(11)
C11 C10 1.400(11)
C9 C8 1.364(10)
C9 C10 1.394(11)
C10 N3 1.367(9)
C8 H6 0.9300
C5 C6 1.471(11)
C6 O1 1.222(9)
N3 H3A 0.8600
N3 H3B 0.8600
O2 H12 0.8769
O2 H11 0.8900

loop_
_geom_hbond_atom_site_label_D
_geom_hbond_atom_site_label_H
_geom_hbond_atom_site_label_A
_geom_hbond_site_symmetry_A
_geom_hbond_distance_DH
_geom_hbond_distance_HA
_geom_hbond_distance_DA
_geom_hbond_angle_DHA
_geom_hbond_publ_flag
N2 H5 Br3 1_564 0.86 2.49 3.332(6) 166 yes
N3 H3B Br1 . 0.86 2.60 3.048(7) 113 yes
N3 H3B Br3 1_554 0.86 2.84 3.581(7) 145 yes
N3 H3A O1 1_545 0.86 2.17 2.977(9) 155 yes
N3 H3A Br2 . 0.86 2.56 3.006(7) 113 yes
O2 H11 Br3 2_656 0.89 2.50 3.383(6) 180 yes
O2 H12 Br1 1_556 0.88 2.61 3.309(7) 137 yes
O2 H12 Br3 . 0.88 2.83 3.393(6) 123 no

loop_
_geom_torsion_atom_site_label_1
_geom_torsion_atom_site_label_2
_geom_torsion_atom_site_label_3
_geom_torsion_atom_site_label_4
_geom_torsion
C2 C1 N1 C5 -13.0(11)
C2 C1 N1 C12 173.4(7)
N1 C1 C2 C3 2.1(12)
C4 C3 C2 C1 7.5(12)
C2 C3 C4 C5 -6.1(13)
C5 N1 C12 C7 -16.6(10)
C1 N1 C12 C7 156.8(7)
C5 N1 C12 C11 157.9(7)
C1 N1 C12 C11 -28.7(11)
C11 C12 C7 C8 6.7(11)
N1 C12 C7 C8 -178.4(7)
C11 C12 C7 N2 -169.9(7)
N1 C12 C7 N2 5.0(11)
C6 N2 C7 C8 -166.8(7)
C6 N2 C7 C12 9.8(12)
C7 C12 C11 C10 -4.7(11)
N1 C12 C11 C10 -179.2(7)
C7 C12 C11 Br2 168.1(6)
N1 C12 C11 Br2 -6.4(11)
C12 C11 C10 N3 175.8(7)
Br2 C11 C10 N3 2.4(10)
C12 C11 C10 C9 0.9(11)
Br2 C11 C10 C9 -172.4(6)
C8 C9 C10 N3 -173.9(8)
Br1 C9 C10 N3 1.0(10)
C8 C9 C10 C11 1.0(12)
Br1 C9 C10 C11 175.9(5)
C10 C9 C8 C7 0.9(12)
Br1 C9 C8 C7 -174.0(6)
C12 C7 C8 C9 -4.9(11)
N2 C7 C8 C9 171.8(7)
C1 N1 C5 C4 14.3(10)
C12 N1 C5 C4 -172.0(7)
C1 N1 C5 C6 -159.2(7)
C12 N1 C5 C6 14.4(10)
C3 C4 C5 N1 -5.0(12)
C3 C4 C5 C6 168.7(8)
C7 N2 C6 O1 171.7(9)
C7 N2 C6 C5 -12.2(11)
N1 C5 C6 O1 176.1(8)
C4 C5 C6 O1 2.5(12)
N1 C5 C6 N2 -0.1(11)
C4 C5 C6 N2 -173.8(7)

_cod_database_fobs_code 2241220
